data_4084686
loop_
_publ_author_name
'Axtell, Jonathan C.'
'Schrock, Richard R.'
'M\"uller, Peter'
'Smith, Stacey J.'
'Hoveyda, Amir H.'

_publ_section_title
;
 Synthesis of Tungsten Imido Alkylidene Complexes that Contain an
 Electron-Withdrawing Imido Ligand.
;
_journal_issue 19
_journal_name_full Organometallics
_journal_page_first 5342
_journal_page_last 5348
_journal_paper_doi 10.1021/om5006676
_journal_volume 33
_journal_year 2014
_chemical_formula_moiety 'C77 H66 Cl3 N O2 W, 0.5(C4 H10 O)'
_chemical_formula_sum 'C79 H71 Cl3 N O2.5 W'
_chemical_formula_weight 1364.56
_chemical_name_systematic
; 
 ? 
;
_space_group_crystal_system triclinic
_space_group_IT_number 2
_space_group_name_Hall '-P 1'
_space_group_name_H-M_alt 'P -1'
_symmetry_space_group_name_Hall '-P 1'
_symmetry_space_group_name_H-M 'P -1'
_atom_sites_solution_hydrogens mixed
_atom_sites_solution_primary direct
_atom_sites_solution_secondary difmap
_audit_creation_method SHELXL-2012
_cell_angle_alpha 87.484(3)
_cell_angle_beta 88.749(3)
_cell_angle_gamma 69.065(3)
_cell_formula_units_Z 2
_cell_length_a 12.8493(18)
_cell_length_b 13.6749(19)
_cell_length_c 20.269(3)
_cell_measurement_reflns_used 9647
_cell_measurement_temperature 100(2)
_cell_measurement_theta_max 31.39
_cell_measurement_theta_min 2.69
_cell_volume 3323.1(8)
_computing_cell_refinement 'SAINT 7.46A (Bruker-AXS, 2011)'
_computing_data_collection 'APEX2 v2011.4.0 (Bruker-AXS, 2011)'
_computing_data_reduction 'SAINT 7.46A (Bruker-AXS, 2011)'
_computing_molecular_graphics 'Bruker SHELXTL'
_computing_publication_material 'Bruker SHELXTL'
_computing_structure_refinement 'SHELXL-2012 (Sheldrick, 2012)'
_computing_structure_solution 'SHELXS-97 (Sheldrick, 2008)'
_diffrn_ambient_temperature 100(2)
_diffrn_detector_area_resol_mean 8.3
_diffrn_measured_fraction_theta_full 1.000
_diffrn_measured_fraction_theta_max 0.996
_diffrn_measurement_device_type 'Bruker Smart APEX2 CCD'
_diffrn_measurement_method '\f and \w scans'
_diffrn_radiation_type MoK\a
_diffrn_radiation_wavelength 0.71073
_diffrn_reflns_av_R_equivalents 0.0787
_diffrn_reflns_av_unetI/netI 0.0615
_diffrn_reflns_Laue_measured_fraction_full 1.000
_diffrn_reflns_Laue_measured_fraction_max 0.996
_diffrn_reflns_limit_h_max 18
_diffrn_reflns_limit_h_min -18
_diffrn_reflns_limit_k_max 19
_diffrn_reflns_limit_k_min -19
_diffrn_reflns_limit_l_max 28
_diffrn_reflns_limit_l_min -28
_diffrn_reflns_number 108220
_diffrn_reflns_point_group_measured_fraction_full 1.000
_diffrn_reflns_point_group_measured_fraction_max 0.996
_diffrn_reflns_theta_full 25.242
_diffrn_reflns_theta_max 30.508
_diffrn_reflns_theta_min 1.596
_diffrn_source 'I\mS micro-focus sealed tube, multilayer optics'
_exptl_absorpt_coefficient_mu 1.907
_exptl_absorpt_correction_T_max 0.7462
_exptl_absorpt_correction_T_min 0.7013
_exptl_absorpt_correction_type multi-scan
_exptl_absorpt_process_details 'SADABS (Sheldrick, 2009)'
_exptl_crystal_colour yellow
_exptl_crystal_density_diffrn 1.364
_exptl_crystal_density_method 'not measured'
_exptl_crystal_description plate
_exptl_crystal_F_000 1394
_exptl_crystal_size_max 0.060
_exptl_crystal_size_mid 0.050
_exptl_crystal_size_min 0.015
_refine_diff_density_max 2.112
_refine_diff_density_min -1.159
_refine_diff_density_rms 0.116
_refine_ls_extinction_method none
_refine_ls_goodness_of_fit_ref 1.027
_refine_ls_hydrogen_treatment mixed
_refine_ls_matrix_type full
_refine_ls_number_parameters 887
_refine_ls_number_reflns 20238
_refine_ls_number_restraints 358
_refine_ls_restrained_S_all 1.021
_refine_ls_R_factor_all 0.0553
_refine_ls_R_factor_gt 0.0367
_refine_ls_shift/su_max 0.003
_refine_ls_shift/su_mean 0.000
_refine_ls_structure_factor_coef Fsqd
_refine_ls_weighting_details
; 
 w=1/[\s^2^(Fo^2^)+(0.0260P)^2^+2.1405P] 
 where P=(Fo^2^+2Fc^2^)/3 
;
_refine_ls_weighting_scheme calc
_refine_ls_wR_factor_gt 0.0686
_refine_ls_wR_factor_ref 0.0750
_reflns_Friedel_coverage 0.000
_reflns_number_gt 16354
_reflns_number_total 20238
_reflns_threshold_expression 'I > 2\s(I)'
_cod_data_source_file om5006676_si_001.cif
_cod_data_source_block X8_13201
_cod_original_cell_volume 3323.2(8)
_cod_original_formula_sum 'C79 H71 Cl3 N O2.50 W'
_cod_database_code 4084686
_shelx_space_group_comment
; 
The symmetry employed for this shelxl refinement is uniquely defined 
by the following loop, which should always be used as a source of 
symmetry information in preference to the above space-group names. 
They are only intended as comments. 
;
_shelx_estimated_absorpt_t_min 0.894
_shelx_estimated_absorpt_t_max 0.972
_shelxl_version_number 2012-9

loop_
_space_group_symop_operation_xyz
'x, y, z'
'-x, -y, -z'

loop_
_atom_site_label
_atom_site_type_symbol
_atom_site_fract_x
_atom_site_fract_y
_atom_site_fract_z
_atom_site_U_iso_or_equiv
_atom_site_adp_type
_atom_site_occupancy
_atom_site_site_symmetry_order
_atom_site_calc_flag
_atom_site_refinement_flags_posn
_atom_site_refinement_flags_adp
_atom_site_refinement_flags_occupancy
_atom_site_disorder_assembly
_atom_site_disorder_group
W1 W 0.66626(2) 0.69647(2) 0.75131(2) 0.01656(3) Uani 1 1 d D . . . .
C1 C 0.5640(2) 0.6287(2) 0.77382(14) 0.0208(5) Uani 1 1 d D U . . .
H1 H 0.553(9) 0.638(9) 0.8215(14) 0.025 Uiso 0.580(8) 1 d D U P A 1
H1A H 0.546(12) 0.641(12) 0.818(2) 0.025 Uiso 0.420(8) 1 d D U P A 2
C2 C 0.4928(7) 0.5721(7) 0.7469(4) 0.0261(10) Uani 0.580(8) 1 d D U P A 1
C3 C 0.4104(7) 0.6479(6) 0.6993(5) 0.050(2) Uani 0.580(8) 1 d D U P A 1
H3A H 0.4510 0.6698 0.6636 0.075 Uiso 0.580(8) 1 calc R U P A 1
H3B H 0.3636 0.7095 0.7229 0.075 Uiso 0.580(8) 1 calc R U P A 1
H3C H 0.3633 0.6134 0.6806 0.075 Uiso 0.580(8) 1 calc R U P A 1
C4 C 0.5686(5) 0.4779(5) 0.7113(5) 0.045(2) Uani 0.580(8) 1 d D U P A 1
H4A H 0.6076 0.5011 0.6753 0.068 Uiso 0.580(8) 1 calc R U P A 1
H4B H 0.5242 0.4403 0.6931 0.068 Uiso 0.580(8) 1 calc R U P A 1
H4C H 0.6232 0.4312 0.7424 0.068 Uiso 0.580(8) 1 calc R U P A 1
C5 C 0.4308(6) 0.5378(6) 0.8024(3) 0.049(2) Uani 0.580(8) 1 d D U P A 1
H5A H 0.3814 0.5996 0.8248 0.073 Uiso 0.580(8) 1 calc R U P A 1
H5B H 0.4845 0.4915 0.8341 0.073 Uiso 0.580(8) 1 calc R U P A 1
H5C H 0.3865 0.5002 0.7842 0.073 Uiso 0.580(8) 1 calc R U P A 1
C2A C 0.5073(10) 0.5623(9) 0.7414(6) 0.0261(10) Uani 0.420(8) 1 d D U P A 2
C3A C 0.5123(8) 0.4694(6) 0.7870(4) 0.040(3) Uani 0.420(8) 1 d D U P A 2
H3A1 H 0.5903 0.4257 0.7953 0.060 Uiso 0.420(8) 1 calc R U P A 2
H3A2 H 0.4746 0.4279 0.7662 0.060 Uiso 0.420(8) 1 calc R U P A 2
H3A3 H 0.4751 0.4948 0.8290 0.060 Uiso 0.420(8) 1 calc R U P A 2
C4A C 0.3846(8) 0.6282(9) 0.7304(7) 0.047(3) Uani 0.420(8) 1 d D U P A 2
H4A1 H 0.3786 0.6881 0.7004 0.071 Uiso 0.420(8) 1 calc R U P A 2
H4A2 H 0.3492 0.6534 0.7727 0.071 Uiso 0.420(8) 1 calc R U P A 2
H4A3 H 0.3473 0.5853 0.7109 0.071 Uiso 0.420(8) 1 calc R U P A 2
C5A C 0.5577(9) 0.5198(9) 0.6747(5) 0.050(3) Uani 0.420(8) 1 d D U P A 2
H5A1 H 0.5548 0.5783 0.6441 0.076 Uiso 0.420(8) 1 calc R U P A 2
H5A2 H 0.5151 0.4806 0.6564 0.076 Uiso 0.420(8) 1 calc R U P A 2
H5A3 H 0.6353 0.4733 0.6807 0.076 Uiso 0.420(8) 1 calc R U P A 2
N1 N 0.69249(19) 0.66621(18) 0.66862(11) 0.0252(5) Uani 1 1 d . . . . .
C11 C 0.7222(2) 0.6394(2) 0.60432(14) 0.0274(6) Uani 1 1 d . . . . .
C12 C 0.6649(3) 0.6994(2) 0.55013(15) 0.0305(7) Uani 1 1 d . . . . .
C13 C 0.6954(3) 0.6728(2) 0.48565(15) 0.0376(8) Uani 1 1 d . . . . .
H13 H 0.6547 0.7152 0.4497 0.045 Uiso 1 1 calc R U . . .
C14 C 0.7864(3) 0.5832(3) 0.47483(16) 0.0433(9) Uani 1 1 d . . . . .
C15 C 0.8463(3) 0.5203(3) 0.52648(16) 0.0427(9) Uani 1 1 d . . . . .
H15 H 0.9089 0.4589 0.5181 0.051 Uiso 1 1 calc R U . . .
C16 C 0.8135(3) 0.5484(2) 0.59055(15) 0.0324(7) Uani 1 1 d . . . . .
Cl1 Cl 0.55157(7) 0.81181(6) 0.56433(4) 0.0396(2) Uani 1 1 d . . . . .
Cl2 Cl 0.82576(10) 0.54989(8) 0.39401(4) 0.0671(3) Uani 1 1 d . . . . .
Cl3 Cl 0.88736(7) 0.47010(6) 0.65537(4) 0.0401(2) Uani 1 1 d . . . . .
O1 O 0.79010(14) 0.63833(13) 0.80912(9) 0.0182(4) Uani 1 1 d . . . . .
C21 C 0.8999(2) 0.57202(19) 0.80571(12) 0.0166(5) Uani 1 1 d . . . . .
C22 C 0.9827(2) 0.61219(19) 0.78721(12) 0.0167(5) Uani 1 1 d . . . . .
C23 C 1.0911(2) 0.5412(2) 0.77922(13) 0.0192(5) Uani 1 1 d . . . . .
H23 H 1.1481 0.5668 0.7654 0.023 Uiso 1 1 calc R U . . .
C24 C 1.1181(2) 0.43409(19) 0.79096(13) 0.0184(5) Uani 1 1 d . . . . .
C25 C 1.0344(2) 0.3980(2) 0.81319(13) 0.0207(5) Uani 1 1 d . . . . .
H25 H 1.0528 0.3251 0.8228 0.025 Uiso 1 1 calc R U . . .
C26 C 0.9250(2) 0.46500(19) 0.82179(12) 0.0174(5) Uani 1 1 d . . . . .
C27 C 0.9524(2) 0.73011(19) 0.77564(13) 0.0180(5) Uani 1 1 d . . . . .
H27 H 0.8904 0.7640 0.8072 0.022 Uiso 1 1 calc R U . . .
C28 C 0.9065(2) 0.7680(2) 0.70739(13) 0.0211(5) Uani 1 1 d . . . . .
C29 C 0.9542(3) 0.7147(2) 0.65109(15) 0.0308(7) Uani 1 1 d . . . . .
H29 H 1.0146 0.6497 0.6554 0.037 Uiso 1 1 calc R U . . .
C30 C 0.9149(3) 0.7551(3) 0.58867(16) 0.0405(8) Uani 1 1 d . . . . .
H30 H 0.9478 0.7176 0.5506 0.049 Uiso 1 1 calc R U . . .
C31 C 0.8282(3) 0.8497(3) 0.58199(17) 0.0447(9) Uani 1 1 d . . . . .
H31 H 0.8017 0.8779 0.5393 0.054 Uiso 1 1 calc R U . . .
C32 C 0.7798(3) 0.9034(3) 0.63718(17) 0.0425(9) Uani 1 1 d . . . . .
H32 H 0.7197 0.9685 0.6325 0.051 Uiso 1 1 calc R U . . .
C33 C 0.8182(2) 0.8631(2) 0.69948(15) 0.0289(7) Uani 1 1 d . . . . .
H33 H 0.7841 0.9008 0.7373 0.035 Uiso 1 1 calc R U . . .
C34 C 1.0475(2) 0.76713(19) 0.79293(14) 0.0203(5) Uani 1 1 d . . . . .
C35 C 1.0778(2) 0.8381(2) 0.75297(16) 0.0275(6) Uani 1 1 d . . . . .
H35 H 1.0437 0.8602 0.7111 0.033 Uiso 1 1 calc R U . . .
C36 C 1.1572(3) 0.8768(2) 0.77370(18) 0.0372(8) Uani 1 1 d . . . . .
H36 H 1.1761 0.9261 0.7462 0.045 Uiso 1 1 calc R U . . .
C37 C 1.2090(3) 0.8445(2) 0.83373(18) 0.0378(8) Uani 1 1 d . . . . .
H37 H 1.2637 0.8709 0.8476 0.045 Uiso 1 1 calc R U . . .
C38 C 1.1807(2) 0.7732(2) 0.87356(17) 0.0329(7) Uani 1 1 d . . . . .
H38 H 1.2159 0.7505 0.9151 0.039 Uiso 1 1 calc R U . . .
C39 C 1.1014(2) 0.7349(2) 0.85313(14) 0.0259(6) Uani 1 1 d . . . . .
H39 H 1.0832 0.6854 0.8808 0.031 Uiso 1 1 calc R U . . .
C40 C 1.2358(2) 0.3584(2) 0.78102(15) 0.0254(6) Uani 1 1 d . . . . .
H40A H 1.2352 0.3045 0.7509 0.038 Uiso 1 1 calc R U . . .
H40B H 1.2666 0.3252 0.8236 0.038 Uiso 1 1 calc R U . . .
H40C H 1.2819 0.3964 0.7621 0.038 Uiso 1 1 calc R U . . .
C41 C 0.8329(2) 0.42879(19) 0.84946(13) 0.0186(5) Uani 1 1 d . . . . .
H41 H 0.7656 0.4643 0.8216 0.022 Uiso 1 1 calc R U . . .
C42 C 0.8622(2) 0.3105(2) 0.84367(15) 0.0247(6) Uani 1 1 d . . . . .
C43 C 0.8565(3) 0.2713(3) 0.78281(17) 0.0386(8) Uani 1 1 d . . . . .
H43 H 0.8316 0.3183 0.7457 0.046 Uiso 1 1 calc R U . . .
C44 C 0.8866(3) 0.1635(3) 0.7748(2) 0.0498(10) Uani 1 1 d . . . . .
H44 H 0.8837 0.1373 0.7325 0.060 Uiso 1 1 calc R U . . .
C45 C 0.9207(3) 0.0957(3) 0.8289(2) 0.0454(10) Uani 1 1 d . . . . .
H45 H 0.9414 0.0224 0.8240 0.054 Uiso 1 1 calc R U . . .
C46 C 0.9249(3) 0.1333(2) 0.8895(2) 0.0397(8) Uani 1 1 d . . . . .
H46 H 0.9477 0.0860 0.9267 0.048 Uiso 1 1 calc R U . . .
C47 C 0.8963(2) 0.2403(2) 0.89762(17) 0.0288(7) Uani 1 1 d . . . . .
H47 H 0.9000 0.2655 0.9401 0.035 Uiso 1 1 calc R U . . .
C48 C 0.8013(2) 0.46392(19) 0.91951(13) 0.0194(5) Uani 1 1 d . . . . .
C49 C 0.6905(2) 0.4953(2) 0.94056(14) 0.0233(6) Uani 1 1 d . . . . .
H49 H 0.6345 0.4987 0.9098 0.028 Uiso 1 1 calc R U . . .
C50 C 0.6602(2) 0.5218(2) 1.00531(15) 0.0280(6) Uani 1 1 d . . . . .
H50 H 0.5842 0.5428 1.0185 0.034 Uiso 1 1 calc R U . . .
C51 C 0.7406(2) 0.5178(2) 1.05080(15) 0.0292(6) Uani 1 1 d . . . . .
H51 H 0.7205 0.5358 1.0952 0.035 Uiso 1 1 calc R U . . .
C52 C 0.8507(3) 0.4873(2) 1.03056(15) 0.0298(7) Uani 1 1 d . . . . .
H52 H 0.9064 0.4843 1.0615 0.036 Uiso 1 1 calc R U . . .
C53 C 0.8809(2) 0.4610(2) 0.96593(14) 0.0245(6) Uani 1 1 d . . . . .
H53 H 0.9570 0.4406 0.9530 0.029 Uiso 1 1 calc R U . . .
O2 O 0.59231(14) 0.84053(13) 0.76989(9) 0.0188(4) Uani 1 1 d . . . . .
C61 C 0.4974(2) 0.90621(18) 0.79997(13) 0.0169(5) Uani 1 1 d . . . . .
C62 C 0.4841(2) 0.89780(19) 0.86855(13) 0.0165(5) Uani 1 1 d . . . . .
C63 C 0.3909(2) 0.97165(19) 0.89784(13) 0.0178(5) Uani 1 1 d . . . . .
H63 H 0.3822 0.9686 0.9445 0.021 Uiso 1 1 calc R U . . .
C64 C 0.3112(2) 1.04885(19) 0.86091(13) 0.0185(5) Uani 1 1 d . . . . .
C65 C 0.3266(2) 1.05332(19) 0.79319(13) 0.0193(5) Uani 1 1 d . . . . .
H65 H 0.2717 1.1054 0.7673 0.023 Uiso 1 1 calc R U . . .
C66 C 0.4191(2) 0.98459(19) 0.76162(12) 0.0174(5) Uani 1 1 d . . . . .
C67 C 0.57038(19) 0.81368(19) 0.91096(12) 0.0162(5) Uani 1 1 d . . . . .
H67 H 0.5942 0.7484 0.8853 0.019 Uiso 1 1 calc R U . . .
C68 C 0.5187(2) 0.78853(18) 0.97517(12) 0.0170(5) Uani 1 1 d . . . . .
C69 C 0.4324(2) 0.7495(2) 0.97121(14) 0.0222(6) Uani 1 1 d . . . . .
H69 H 0.4095 0.7369 0.9292 0.027 Uiso 1 1 calc R U . . .
C70 C 0.3799(2) 0.7290(2) 1.02739(15) 0.0274(6) Uani 1 1 d . . . . .
H70 H 0.3206 0.7035 1.0237 0.033 Uiso 1 1 calc R U . . .
C71 C 0.4133(2) 0.7453(2) 1.08922(15) 0.0288(7) Uani 1 1 d . . . . .
H71 H 0.3770 0.7315 1.1279 0.035 Uiso 1 1 calc R U . . .
C72 C 0.5000(2) 0.7818(2) 1.09375(14) 0.0259(6) Uani 1 1 d . . . . .
H72 H 0.5246 0.7916 1.1359 0.031 Uiso 1 1 calc R U . . .
C73 C 0.5518(2) 0.8045(2) 1.03688(13) 0.0211(5) Uani 1 1 d . . . . .
H73 H 0.6102 0.8311 1.0407 0.025 Uiso 1 1 calc R U . . .
C74 C 0.6748(2) 0.83885(19) 0.92100(12) 0.0171(5) Uani 1 1 d . . . . .
C75 C 0.7730(2) 0.7581(2) 0.94019(13) 0.0203(5) Uani 1 1 d . . . . .
H75 H 0.7735 0.6888 0.9472 0.024 Uiso 1 1 calc R U . . .
C76 C 0.8700(2) 0.7785(2) 0.94912(14) 0.0237(6) Uani 1 1 d . . . . .
H76 H 0.9362 0.7231 0.9625 0.028 Uiso 1 1 calc R U . . .
C77 C 0.8710(2) 0.8792(2) 0.93863(14) 0.0261(6) Uani 1 1 d . . . . .
H77 H 0.9380 0.8925 0.9436 0.031 Uiso 1 1 calc R U . . .
C78 C 0.7735(2) 0.9599(2) 0.92086(14) 0.0252(6) Uani 1 1 d . . . . .
H78 H 0.7731 1.0293 0.9147 0.030 Uiso 1 1 calc R U . . .
C79 C 0.6761(2) 0.9399(2) 0.91195(13) 0.0221(6) Uani 1 1 d . . . . .
H79 H 0.6097 0.9959 0.8995 0.027 Uiso 1 1 calc R U . . .
C80 C 0.2088(2) 1.1239(2) 0.89293(14) 0.0266(6) Uani 1 1 d . . . . .
H80A H 0.1963 1.0942 0.9359 0.040 Uiso 1 1 calc R U . . .
H80B H 0.1441 1.1360 0.8646 0.040 Uiso 1 1 calc R U . . .
H80C H 0.2191 1.1905 0.8991 0.040 Uiso 1 1 calc R U . . .
C81 C 0.4379(2) 0.9999(2) 0.68798(13) 0.0207(5) Uani 1 1 d . . . . .
H81 H 0.4869 0.9303 0.6718 0.025 Uiso 1 1 calc R U . . .
C82 C 0.3282(2) 1.0312(2) 0.65059(14) 0.0279(6) Uani 1 1 d . . . . .
C83 C 0.2908(3) 0.9537(3) 0.63049(16) 0.0396(8) Uani 1 1 d . . . . .
H83 H 0.3361 0.8819 0.6369 0.048 Uiso 1 1 calc R U . . .
C84 C 0.1864(3) 0.9815(4) 0.60075(19) 0.0581(11) Uani 1 1 d . . . . .
H84 H 0.1617 0.9284 0.5861 0.070 Uiso 1 1 calc R U . . .
C85 C 0.1197(3) 1.0845(4) 0.59264(19) 0.0620(13) Uani 1 1 d . . . . .
H85 H 0.0480 1.1025 0.5736 0.074 Uiso 1 1 calc R U . . .
C86 C 0.1557(3) 1.1618(3) 0.61173(17) 0.0523(11) Uani 1 1 d . . . . .
H86 H 0.1094 1.2333 0.6056 0.063 Uiso 1 1 calc R U . . .
C87 C 0.2596(3) 1.1357(3) 0.64000(15) 0.0358(8) Uani 1 1 d . . . . .
H87 H 0.2845 1.1898 0.6524 0.043 Uiso 1 1 calc R U . . .
C88 C 0.4999(2) 1.0759(2) 0.67471(14) 0.0240(6) Uani 1 1 d . . . . .
C89 C 0.5150(2) 1.1071(2) 0.60999(15) 0.0300(7) Uani 1 1 d . . . . .
H89 H 0.4852 1.0826 0.5745 0.036 Uiso 1 1 calc R U . . .
C90 C 0.5737(3) 1.1741(2) 0.59687(17) 0.0369(8) Uani 1 1 d . . . . .
H90 H 0.5829 1.1952 0.5525 0.044 Uiso 1 1 calc R U . . .
C91 C 0.6185(3) 1.2101(3) 0.64723(18) 0.0441(9) Uani 1 1 d . . . . .
H91 H 0.6571 1.2569 0.6379 0.053 Uiso 1 1 calc R U . . .
C92 C 0.6068(3) 1.1776(3) 0.71192(19) 0.0485(9) Uani 1 1 d . . . . .
H92 H 0.6392 1.2004 0.7470 0.058 Uiso 1 1 calc R U . . .
C93 C 0.5476(3) 1.1116(3) 0.72505(16) 0.0356(7) Uani 1 1 d . . . . .
H93 H 0.5394 1.0902 0.7695 0.043 Uiso 1 1 calc R U . . .
C2S C 0.4873(16) 0.4993(18) 0.5193(8) 0.087(5) Uani 0.356(8) 1 d D U P B -1
H2S1 H 0.4254 0.5414 0.4908 0.131 Uiso 0.356(8) 1 calc R U P B -1
H2S2 H 0.5168 0.5456 0.5419 0.131 Uiso 0.356(8) 1 calc R U P B -1
H2S3 H 0.4607 0.4586 0.5520 0.131 Uiso 0.356(8) 1 calc R U P B -1
C1S C 0.5753(13) 0.4279(14) 0.4790(7) 0.058(3) Uani 0.356(8) 1 d D U P B -1
H1S1 H 0.5443 0.3827 0.4554 0.070 Uiso 0.356(8) 1 calc R U P B -1
H1S2 H 0.6006 0.4695 0.4455 0.070 Uiso 0.356(8) 1 calc R U P B -1
O1S O 0.6667(8) 0.3645(9) 0.5158(4) 0.068(3) Uani 0.356(8) 1 d D U P B -1
C3S C 0.7512(11) 0.2969(12) 0.4763(5) 0.056(3) Uani 0.356(8) 1 d D U P B -1
H3S1 H 0.7802 0.3382 0.4446 0.068 Uiso 0.356(8) 1 calc R U P B -1
H3S2 H 0.7209 0.2528 0.4510 0.068 Uiso 0.356(8) 1 calc R U P B -1
C4S C 0.8413(12) 0.2302(14) 0.5200(7) 0.073(4) Uani 0.356(8) 1 d D U P B -1
H4S1 H 0.9012 0.1828 0.4933 0.109 Uiso 0.356(8) 1 calc R U P B -1
H4S2 H 0.8120 0.1890 0.5508 0.109 Uiso 0.356(8) 1 calc R U P B -1
H4S3 H 0.8706 0.2745 0.5448 0.109 Uiso 0.356(8) 1 calc R U P B -1
C2T C 0.450(3) 0.563(4) 0.4956(18) 0.063(10) Uani 0.144(8) 1 d D U P B -2
H2T1 H 0.3982 0.6114 0.4637 0.095 Uiso 0.144(8) 1 calc R U P B -2
H2T2 H 0.4824 0.6027 0.5226 0.095 Uiso 0.144(8) 1 calc R U P B -2
H2T3 H 0.4097 0.5289 0.5241 0.095 Uiso 0.144(8) 1 calc R U P B -2
C1T C 0.539(3) 0.484(3) 0.4602(14) 0.062(7) Uani 0.144(8) 1 d D U P B -2
H1T1 H 0.5062 0.4404 0.4362 0.074 Uiso 0.144(8) 1 calc R U P B -2
H1T2 H 0.5724 0.5194 0.4271 0.074 Uiso 0.144(8) 1 calc R U P B -2
O1T O 0.6229(19) 0.419(2) 0.5020(12) 0.063(5) Uani 0.144(8) 1 d D U P B -2
C3T C 0.713(2) 0.352(3) 0.4662(12) 0.061(5) Uani 0.144(8) 1 d D U P B -2
H3T1 H 0.7480 0.3949 0.4398 0.073 Uiso 0.144(8) 1 calc R U P B -2
H3T2 H 0.6853 0.3133 0.4350 0.073 Uiso 0.144(8) 1 calc R U P B -2
C4T C 0.799(3) 0.276(3) 0.5078(17) 0.064(7) Uani 0.144(8) 1 d D U P B -2
H4T1 H 0.8606 0.2344 0.4802 0.096 Uiso 0.144(8) 1 calc R U P B -2
H4T2 H 0.7663 0.2298 0.5318 0.096 Uiso 0.144(8) 1 calc R U P B -2
H4T3 H 0.8257 0.3135 0.5395 0.096 Uiso 0.144(8) 1 calc R U P B -2

loop_
_atom_site_aniso_label
_atom_site_aniso_U_11
_atom_site_aniso_U_22
_atom_site_aniso_U_33
_atom_site_aniso_U_23
_atom_site_aniso_U_13
_atom_site_aniso_U_12
W1 0.01641(5) 0.01453(5) 0.01700(5) -0.00021(3) -0.00194(3) -0.00332(3)
C1 0.0185(12) 0.0192(12) 0.0238(14) 0.0004(11) -0.0031(10) -0.0055(10)
C2 0.022(2) 0.026(2) 0.030(2) 0.0001(15) -0.0048(16) -0.0089(18)
C3 0.048(5) 0.037(4) 0.068(6) -0.003(4) -0.035(4) -0.016(3)
C4 0.035(3) 0.030(3) 0.076(6) -0.023(3) 0.006(4) -0.016(3)
C5 0.052(4) 0.067(5) 0.049(4) -0.007(3) 0.002(3) -0.048(4)
C2A 0.022(2) 0.026(2) 0.030(2) 0.0001(15) -0.0048(16) -0.0089(18)
C3A 0.052(6) 0.038(5) 0.043(5) 0.011(4) -0.013(4) -0.034(4)
C4A 0.035(5) 0.039(6) 0.070(9) 0.002(6) -0.016(5) -0.016(4)
C5A 0.066(7) 0.057(7) 0.049(7) -0.023(5) 0.013(5) -0.045(6)
N1 0.0311(12) 0.0238(12) 0.0214(12) -0.0003(9) -0.0008(10) -0.0107(10)
C11 0.0364(16) 0.0224(14) 0.0214(15) -0.0018(11) 0.0001(12) -0.0080(12)
C12 0.0357(16) 0.0248(14) 0.0232(15) -0.0041(12) 0.0016(12) -0.0010(12)
C13 0.0465(19) 0.0326(17) 0.0214(16) -0.0010(13) 0.0001(13) 0.0008(14)
C14 0.057(2) 0.0356(18) 0.0235(17) -0.0078(14) 0.0087(15) 0.0013(16)
C15 0.052(2) 0.0294(16) 0.0306(18) -0.0055(14) 0.0008(15) 0.0056(15)
C16 0.0427(17) 0.0227(14) 0.0255(16) -0.0006(12) -0.0040(13) -0.0037(13)
Cl1 0.0435(4) 0.0347(4) 0.0234(4) -0.0051(3) 0.0007(3) 0.0073(3)
Cl2 0.0854(7) 0.0552(6) 0.0241(4) -0.0093(4) 0.0118(4) 0.0197(5)
Cl3 0.0503(5) 0.0291(4) 0.0306(4) 0.0015(3) -0.0094(3) -0.0013(3)
O1 0.0163(8) 0.0154(8) 0.0213(10) 0.0001(7) -0.0027(7) -0.0035(7)
C21 0.0160(11) 0.0156(11) 0.0160(12) -0.0002(9) -0.0033(9) -0.0029(9)
C22 0.0211(12) 0.0158(11) 0.0139(12) 0.0009(9) -0.0023(9) -0.0075(10)
C23 0.0186(12) 0.0186(12) 0.0214(14) 0.0016(10) -0.0008(10) -0.0083(10)
C24 0.0166(11) 0.0171(12) 0.0196(13) 0.0004(10) -0.0017(10) -0.0035(10)
C25 0.0221(12) 0.0160(12) 0.0229(14) 0.0028(10) -0.0013(10) -0.0057(10)
C26 0.0177(11) 0.0166(12) 0.0180(13) 0.0005(10) -0.0022(9) -0.0063(10)
C27 0.0180(12) 0.0158(12) 0.0199(13) 0.0008(10) 0.0006(10) -0.0060(10)
C28 0.0224(13) 0.0202(12) 0.0215(14) 0.0051(10) -0.0004(10) -0.0093(10)
C29 0.0370(16) 0.0272(15) 0.0255(16) 0.0011(12) 0.0001(13) -0.0085(13)
C30 0.053(2) 0.0428(19) 0.0246(17) 0.0004(14) 0.0027(15) -0.0163(17)
C31 0.049(2) 0.057(2) 0.0267(18) 0.0190(16) -0.0123(15) -0.0194(18)
C32 0.0337(17) 0.044(2) 0.038(2) 0.0200(16) -0.0054(14) -0.0023(15)
C33 0.0255(14) 0.0254(14) 0.0314(17) 0.0090(12) 0.0009(12) -0.0048(12)
C34 0.0202(12) 0.0153(12) 0.0262(14) -0.0028(10) 0.0024(10) -0.0073(10)
C35 0.0246(14) 0.0216(13) 0.0354(17) 0.0035(12) -0.0004(12) -0.0078(11)
C36 0.0315(16) 0.0239(15) 0.060(2) 0.0043(15) 0.0021(15) -0.0148(13)
C37 0.0254(15) 0.0296(16) 0.062(2) -0.0105(16) -0.0017(15) -0.0135(13)
C38 0.0246(14) 0.0385(17) 0.0378(18) -0.0089(14) -0.0020(13) -0.0130(13)
C39 0.0240(13) 0.0290(15) 0.0273(16) -0.0017(12) -0.0002(11) -0.0124(12)
C40 0.0203(13) 0.0209(13) 0.0319(16) -0.0009(11) 0.0015(11) -0.0040(11)
C41 0.0184(12) 0.0149(11) 0.0229(14) 0.0026(10) -0.0027(10) -0.0066(10)
C42 0.0185(12) 0.0209(13) 0.0369(17) -0.0023(12) 0.0066(11) -0.0098(11)
C43 0.050(2) 0.0326(17) 0.0385(19) -0.0042(14) 0.0104(15) -0.0209(15)
C44 0.063(2) 0.040(2) 0.055(2) -0.0229(18) 0.0251(19) -0.0282(18)
C45 0.0368(18) 0.0235(16) 0.081(3) -0.0082(17) 0.0239(18) -0.0173(14)
C46 0.0295(16) 0.0215(15) 0.068(3) 0.0048(15) 0.0053(16) -0.0105(13)
C47 0.0204(13) 0.0203(13) 0.0464(19) 0.0040(13) 0.0025(12) -0.0086(11)
C48 0.0219(12) 0.0133(11) 0.0233(14) 0.0042(10) -0.0009(10) -0.0071(10)
C49 0.0216(13) 0.0194(13) 0.0270(15) 0.0048(11) -0.0043(11) -0.0052(10)
C50 0.0282(14) 0.0230(14) 0.0289(16) 0.0053(12) 0.0050(12) -0.0051(12)
C51 0.0366(16) 0.0266(15) 0.0238(15) 0.0022(12) 0.0031(12) -0.0112(13)
C52 0.0357(16) 0.0289(15) 0.0259(16) 0.0070(12) -0.0081(12) -0.0135(13)
C53 0.0237(13) 0.0233(13) 0.0270(15) 0.0057(11) -0.0021(11) -0.0097(11)
O2 0.0189(8) 0.0165(8) 0.0191(9) -0.0010(7) 0.0008(7) -0.0039(7)
C61 0.0160(11) 0.0128(11) 0.0208(13) -0.0014(9) -0.0005(9) -0.0036(9)
C62 0.0165(11) 0.0147(11) 0.0186(13) 0.0012(9) -0.0028(9) -0.0060(9)
C63 0.0223(12) 0.0158(11) 0.0172(13) 0.0005(10) -0.0033(10) -0.0091(10)
C64 0.0181(12) 0.0148(11) 0.0217(14) 0.0004(10) -0.0014(10) -0.0049(9)
C65 0.0210(12) 0.0143(11) 0.0209(14) 0.0015(10) -0.0044(10) -0.0043(10)
C66 0.0216(12) 0.0149(11) 0.0158(13) 0.0001(9) -0.0029(10) -0.0065(10)
C67 0.0165(11) 0.0137(11) 0.0173(13) 0.0021(9) -0.0032(9) -0.0042(9)
C68 0.0174(11) 0.0122(11) 0.0185(13) 0.0034(9) -0.0010(9) -0.0021(9)
C69 0.0216(12) 0.0187(12) 0.0256(15) 0.0042(11) -0.0040(11) -0.0068(10)
C70 0.0249(14) 0.0222(13) 0.0346(17) 0.0055(12) 0.0024(12) -0.0086(11)
C71 0.0286(15) 0.0247(14) 0.0283(16) 0.0071(12) 0.0074(12) -0.0049(12)
C72 0.0296(14) 0.0224(13) 0.0206(14) 0.0001(11) -0.0007(11) -0.0031(11)
C73 0.0229(13) 0.0165(12) 0.0215(14) 0.0012(10) -0.0028(10) -0.0042(10)
C74 0.0177(11) 0.0198(12) 0.0126(12) -0.0014(9) 0.0001(9) -0.0054(10)
C75 0.0200(12) 0.0184(12) 0.0205(14) 0.0005(10) -0.0029(10) -0.0043(10)
C76 0.0179(12) 0.0267(14) 0.0233(14) -0.0006(11) -0.0026(10) -0.0040(11)
C77 0.0211(13) 0.0323(15) 0.0278(16) -0.0039(12) -0.0003(11) -0.0127(12)
C78 0.0270(14) 0.0232(13) 0.0293(16) 0.0004(11) -0.0003(11) -0.0138(11)
C79 0.0213(12) 0.0203(13) 0.0233(14) 0.0011(11) -0.0023(10) -0.0058(10)
C80 0.0222(13) 0.0233(14) 0.0270(15) -0.0003(11) 0.0019(11) 0.0006(11)
C81 0.0235(13) 0.0187(12) 0.0173(13) -0.0003(10) -0.0019(10) -0.0041(10)
C82 0.0288(14) 0.0365(16) 0.0152(14) -0.0001(12) -0.0032(11) -0.0075(13)
C83 0.0396(18) 0.054(2) 0.0285(18) -0.0059(15) -0.0025(14) -0.0205(16)
C84 0.053(2) 0.095(3) 0.039(2) -0.011(2) -0.0079(18) -0.040(2)
C85 0.0331(19) 0.108(4) 0.039(2) 0.007(2) -0.0160(16) -0.017(2)
C86 0.0387(19) 0.070(3) 0.031(2) 0.0116(18) -0.0081(15) -0.0004(19)
C87 0.0312(16) 0.0441(19) 0.0232(16) 0.0045(14) -0.0058(12) -0.0030(14)
C88 0.0251(13) 0.0199(13) 0.0248(15) 0.0003(11) 0.0007(11) -0.0056(11)
C89 0.0313(15) 0.0274(15) 0.0268(16) 0.0031(12) 0.0002(12) -0.0056(12)
C90 0.0417(18) 0.0310(16) 0.0340(18) 0.0098(14) 0.0044(14) -0.0096(14)
C91 0.063(2) 0.0366(18) 0.042(2) -0.0020(16) 0.0113(18) -0.0306(18)
C92 0.067(2) 0.056(2) 0.040(2) -0.0134(18) 0.0115(18) -0.042(2)
C93 0.0477(19) 0.0383(18) 0.0260(17) -0.0064(14) 0.0055(14) -0.0214(15)
C2S 0.105(10) 0.098(10) 0.051(10) -0.002(9) 0.010(8) -0.026(8)
C1S 0.071(7) 0.070(7) 0.041(7) 0.004(6) -0.021(5) -0.033(6)
O1S 0.079(6) 0.081(6) 0.050(5) 0.005(4) -0.010(4) -0.036(5)
C3S 0.066(7) 0.073(7) 0.035(6) 0.007(5) -0.009(5) -0.032(6)
C4S 0.066(8) 0.087(10) 0.070(9) 0.018(7) -0.010(6) -0.036(7)
C2T 0.080(14) 0.074(14) 0.029(15) 0.004(13) -0.012(12) -0.019(13)
C1T 0.077(11) 0.073(11) 0.041(11) -0.003(10) -0.013(9) -0.034(10)
O1T 0.075(9) 0.074(9) 0.046(8) 0.002(7) -0.014(7) -0.034(8)
C3T 0.074(9) 0.077(10) 0.038(9) 0.007(8) -0.008(7) -0.036(8)
C4T 0.072(12) 0.073(13) 0.051(13) 0.003(11) -0.006(10) -0.031(10)

loop_
_atom_type_symbol
_atom_type_description
_atom_type_scat_dispersion_real
_atom_type_scat_dispersion_imag
_atom_type_scat_source
C C 0.0033 0.0016 'International Tables Vol C Tables 4.2.6.8 and 6.1.1.4'
H H 0.0000 0.0000 'International Tables Vol C Tables 4.2.6.8 and 6.1.1.4'
N N 0.0061 0.0033 'International Tables Vol C Tables 4.2.6.8 and 6.1.1.4'
O O 0.0106 0.0060 'International Tables Vol C Tables 4.2.6.8 and 6.1.1.4'
Cl Cl 0.1484 0.1585 'International Tables Vol C Tables 4.2.6.8 and 6.1.1.4'
W W -0.8490 6.8722 'International Tables Vol C Tables 4.2.6.8 and 6.1.1.4'

loop_
_geom_angle_atom_site_label_1
_geom_angle_atom_site_label_2
_geom_angle_atom_site_label_3
_geom_angle
N1 W1 C1 101.00(12)
N1 W1 O1 115.76(9)
C1 W1 O1 106.96(10)
N1 W1 O2 116.92(9)
C1 W1 O2 106.23(9)
O1 W1 O2 108.78(7)
C2 C1 W1 144.8(4)
C2A C1 W1 139.0(5)
C2 C1 H1 111.9(18)
W1 C1 H1 103.3(18)
C2A C1 H1A 115(2)
W1 C1 H1A 106.1(19)
C4 C2 C3 110.6(7)
C4 C2 C5 110.2(7)
C3 C2 C5 109.9(7)
C4 C2 C1 108.0(6)
C3 C2 C1 107.4(6)
C5 C2 C1 110.6(6)
C2 C3 H3A 109.5
C2 C3 H3B 109.5
H3A C3 H3B 109.5
C2 C3 H3C 109.5
H3A C3 H3C 109.5
H3B C3 H3C 109.5
C2 C4 H4A 109.5
C2 C4 H4B 109.5
H4A C4 H4B 109.5
C2 C4 H4C 109.5
H4A C4 H4C 109.5
H4B C4 H4C 109.5
C2 C5 H5A 109.5
C2 C5 H5B 109.5
H5A C5 H5B 109.5
C2 C5 H5C 109.5
H5A C5 H5C 109.5
H5B C5 H5C 109.5
C3A C2A C4A 107.5(9)
C3A C2A C1 110.0(7)
C4A C2A C1 109.1(8)
C3A C2A C5A 107.9(9)
C4A C2A C5A 107.6(9)
C1 C2A C5A 114.4(8)
C2A C3A H3A1 109.5
C2A C3A H3A2 109.5
H3A1 C3A H3A2 109.5
C2A C3A H3A3 109.5
H3A1 C3A H3A3 109.5
H3A2 C3A H3A3 109.5
C2A C4A H4A1 109.5
C2A C4A H4A2 109.5
H4A1 C4A H4A2 109.5
C2A C4A H4A3 109.5
H4A1 C4A H4A3 109.5
H4A2 C4A H4A3 109.5
C2A C5A H5A1 109.5
C2A C5A H5A2 109.5
H5A1 C5A H5A2 109.5
C2A C5A H5A3 109.5
H5A1 C5A H5A3 109.5
H5A2 C5A H5A3 109.5
C11 N1 W1 175.4(2)
N1 C11 C12 122.8(2)
N1 C11 C16 120.6(3)
C12 C11 C16 116.7(3)
C13 C12 C11 122.7(3)
C13 C12 Cl1 118.7(2)
C11 C12 Cl1 118.5(2)
C14 C13 C12 118.3(3)
C14 C13 H13 120.8
C12 C13 H13 120.8
C13 C14 C15 121.7(3)
C13 C14 Cl2 118.6(3)
C15 C14 Cl2 119.7(2)
C14 C15 C16 118.7(3)
C14 C15 H15 120.6
C16 C15 H15 120.6
C15 C16 C11 121.9(3)
C15 C16 Cl3 119.1(2)
C11 C16 Cl3 119.0(2)
C21 O1 W1 138.11(16)
O1 C21 C22 119.9(2)
O1 C21 C26 118.2(2)
C22 C21 C26 121.9(2)
C23 C22 C21 117.8(2)
C23 C22 C27 122.3(2)
C21 C22 C27 119.9(2)
C24 C23 C22 121.8(2)
C24 C23 H23 119.1
C22 C23 H23 119.1
C23 C24 C25 118.5(2)
C23 C24 C40 121.0(2)
C25 C24 C40 120.5(2)
C26 C25 C24 122.1(2)
C26 C25 H25 118.9
C24 C25 H25 118.9
C25 C26 C21 117.6(2)
C25 C26 C41 123.4(2)
C21 C26 C41 119.0(2)
C28 C27 C22 112.7(2)
C28 C27 C34 112.6(2)
C22 C27 C34 112.7(2)
C28 C27 H27 106.1
C22 C27 H27 106.1
C34 C27 H27 106.1
C29 C28 C33 118.2(3)
C29 C28 C27 122.2(2)
C33 C28 C27 119.4(2)
C30 C29 C28 120.9(3)
C30 C29 H29 119.5
C28 C29 H29 119.5
C31 C30 C29 119.9(3)
C31 C30 H30 120.0
C29 C30 H30 120.0
C32 C31 C30 119.9(3)
C32 C31 H31 120.0
C30 C31 H31 120.0
C31 C32 C33 120.4(3)
C31 C32 H32 119.8
C33 C32 H32 119.8
C32 C33 C28 120.7(3)
C32 C33 H33 119.7
C28 C33 H33 119.7
C39 C34 C35 117.8(3)
C39 C34 C27 119.3(2)
C35 C34 C27 122.8(2)
C36 C35 C34 120.6(3)
C36 C35 H35 119.7
C34 C35 H35 119.7
C37 C36 C35 120.7(3)
C37 C36 H36 119.7
C35 C36 H36 119.7
C36 C37 C38 119.3(3)
C36 C37 H37 120.3
C38 C37 H37 120.3
C39 C38 C37 120.1(3)
C39 C38 H38 120.0
C37 C38 H38 120.0
C38 C39 C34 121.5(3)
C38 C39 H39 119.2
C34 C39 H39 119.2
C24 C40 H40A 109.5
C24 C40 H40B 109.5
H40A C40 H40B 109.5
C24 C40 H40C 109.5
H40A C40 H40C 109.5
H40B C40 H40C 109.5
C48 C41 C26 111.5(2)
C48 C41 C42 112.4(2)
C26 C41 C42 112.1(2)
C48 C41 H41 106.8
C26 C41 H41 106.8
C42 C41 H41 106.8
C43 C42 C47 118.3(3)
C43 C42 C41 119.3(3)
C47 C42 C41 122.4(3)
C42 C43 C44 121.2(3)
C42 C43 H43 119.4
C44 C43 H43 119.4
C45 C44 C43 119.2(3)
C45 C44 H44 120.4
C43 C44 H44 120.4
C46 C45 C44 120.3(3)
C46 C45 H45 119.9
C44 C45 H45 119.9
C45 C46 C47 120.7(3)
C45 C46 H46 119.6
C47 C46 H46 119.6
C46 C47 C42 120.2(3)
C46 C47 H47 119.9
C42 C47 H47 119.9
C53 C48 C49 117.5(3)
C53 C48 C41 122.0(2)
C49 C48 C41 120.4(2)
C50 C49 C48 121.6(3)
C50 C49 H49 119.2
C48 C49 H49 119.2
C51 C50 C49 120.0(3)
C51 C50 H50 120.0
C49 C50 H50 120.0
C52 C51 C50 119.0(3)
C52 C51 H51 120.5
C50 C51 H51 120.5
C51 C52 C53 120.9(3)
C51 C52 H52 119.5
C53 C52 H52 119.5
C52 C53 C48 120.9(3)
C52 C53 H53 119.5
C48 C53 H53 119.5
C61 O2 W1 140.89(16)
O2 C61 C66 118.9(2)
O2 C61 C62 119.8(2)
C66 C61 C62 121.2(2)
C63 C62 C61 118.0(2)
C63 C62 C67 120.5(2)
C61 C62 C67 121.5(2)
C64 C63 C62 122.0(2)
C64 C63 H63 119.0
C62 C63 H63 119.0
C63 C64 C65 118.1(2)
C63 C64 C80 121.2(2)
C65 C64 C80 120.7(2)
C64 C65 C66 122.5(2)
C64 C65 H65 118.8
C66 C65 H65 118.8
C65 C66 C61 118.2(2)
C65 C66 C81 120.3(2)
C61 C66 C81 121.4(2)
C74 C67 C62 112.4(2)
C74 C67 C68 113.8(2)
C62 C67 C68 111.46(19)
C74 C67 H67 106.2
C62 C67 H67 106.2
C68 C67 H67 106.2
C73 C68 C69 118.4(2)
C73 C68 C67 123.1(2)
C69 C68 C67 118.5(2)
C70 C69 C68 121.0(3)
C70 C69 H69 119.5
C68 C69 H69 119.5
C69 C70 C71 120.4(3)
C69 C70 H70 119.8
C71 C70 H70 119.8
C72 C71 C70 119.1(3)
C72 C71 H71 120.5
C70 C71 H71 120.5
C71 C72 C73 120.6(3)
C71 C72 H72 119.7
C73 C72 H72 119.7
C68 C73 C72 120.5(3)
C68 C73 H73 119.8
C72 C73 H73 119.8
C79 C74 C75 118.6(2)
C79 C74 C67 122.3(2)
C75 C74 C67 119.1(2)
C76 C75 C74 120.4(3)
C76 C75 H75 119.8
C74 C75 H75 119.8
C75 C76 C77 120.5(2)
C75 C76 H76 119.7
C77 C76 H76 119.7
C78 C77 C76 119.4(3)
C78 C77 H77 120.3
C76 C77 H77 120.3
C77 C78 C79 120.3(3)
C77 C78 H78 119.8
C79 C78 H78 119.8
C78 C79 C74 120.7(2)
C78 C79 H79 119.6
C74 C79 H79 119.6
C64 C80 H80A 109.5
C64 C80 H80B 109.5
H80A C80 H80B 109.5
C64 C80 H80C 109.5
H80A C80 H80C 109.5
H80B C80 H80C 109.5
C66 C81 C82 110.6(2)
C66 C81 C88 111.7(2)
C82 C81 C88 113.1(2)
C66 C81 H81 107.0
C82 C81 H81 107.0
C88 C81 H81 107.0
C83 C82 C87 118.3(3)
C83 C82 C81 119.4(3)
C87 C82 C81 122.2(3)
C82 C83 C84 119.9(4)
C82 C83 H83 120.0
C84 C83 H83 120.0
C85 C84 C83 120.4(4)
C85 C84 H84 119.8
C83 C84 H84 119.8
C84 C85 C86 120.4(4)
C84 C85 H85 119.8
C86 C85 H85 119.8
C85 C86 C87 119.9(4)
C85 C86 H86 120.0
C87 C86 H86 120.0
C86 C87 C82 121.0(4)
C86 C87 H87 119.5
C82 C87 H87 119.5
C89 C88 C93 117.8(3)
C89 C88 C81 119.7(3)
C93 C88 C81 122.4(3)
C88 C89 C90 120.5(3)
C88 C89 H89 119.7
C90 C89 H89 119.7
C91 C90 C89 120.9(3)
C91 C90 H90 119.5
C89 C90 H90 119.5
C90 C91 C92 119.4(3)
C90 C91 H91 120.3
C92 C91 H91 120.3
C93 C92 C91 119.7(3)
C93 C92 H92 120.1
C91 C92 H92 120.1
C92 C93 C88 121.7(3)
C92 C93 H93 119.2
C88 C93 H93 119.2
C1S C2S H2S1 109.5
C1S C2S H2S2 109.5
H2S1 C2S H2S2 109.5
C1S C2S H2S3 109.5
H2S1 C2S H2S3 109.5
H2S2 C2S H2S3 109.5
O1S C1S C2S 113.2(11)
O1S C1S H1S1 108.9
C2S C1S H1S1 108.9
O1S C1S H1S2 108.9
C2S C1S H1S2 108.9
H1S1 C1S H1S2 107.8
C1S O1S C3S 112.5(10)
O1S C3S C4S 108.3(9)
O1S C3S H3S1 110.0
C4S C3S H3S1 110.0
O1S C3S H3S2 110.0
C4S C3S H3S2 110.0
H3S1 C3S H3S2 108.4
C3S C4S H4S1 109.5
C3S C4S H4S2 109.5
H4S1 C4S H4S2 109.5
C3S C4S H4S3 109.5
H4S1 C4S H4S3 109.5
H4S2 C4S H4S3 109.5
C1T C2T H2T1 109.5
C1T C2T H2T2 109.5
H2T1 C2T H2T2 109.5
C1T C2T H2T3 109.5
H2T1 C2T H2T3 109.5
H2T2 C2T H2T3 109.5
O1T C1T C2T 113.0(14)
O1T C1T H1T1 109.0
C2T C1T H1T1 109.0
O1T C1T H1T2 109.0
C2T C1T H1T2 109.0
H1T1 C1T H1T2 107.8
C1T O1T C3T 111.8(16)
O1T C3T C4T 113.5(13)
O1T C3T H3T1 108.9
C4T C3T H3T1 108.9
O1T C3T H3T2 108.9
C4T C3T H3T2 108.9
H3T1 C3T H3T2 107.7
C3T C4T H4T1 109.5
C3T C4T H4T2 109.5
H4T1 C4T H4T2 109.5
C3T C4T H4T3 109.5
H4T1 C4T H4T3 109.5
H4T2 C4T H4T3 109.5

loop_
_geom_bond_atom_site_label_1
_geom_bond_atom_site_label_2
_geom_bond_distance
W1 N1 1.741(2)
W1 C1 1.897(3)
W1 O1 1.9060(17)
W1 O2 1.9072(17)
C1 C2 1.517(8)
C1 C2A 1.528(10)
C1 H1 0.982(15)
C1 H1A 0.930(15)
C2 C4 1.511(9)
C2 C3 1.516(9)
C2 C5 1.517(9)
C3 H3A 0.9800
C3 H3B 0.9800
C3 H3C 0.9800
C4 H4A 0.9800
C4 H4B 0.9800
C4 H4C 0.9800
C5 H5A 0.9800
C5 H5B 0.9800
C5 H5C 0.9800
C2A C3A 1.522(11)
C2A C4A 1.526(11)
C2A C5A 1.533(11)
C3A H3A1 0.9800
C3A H3A2 0.9800
C3A H3A3 0.9800
C4A H4A1 0.9800
C4A H4A2 0.9800
C4A H4A3 0.9800
C5A H5A1 0.9800
C5A H5A2 0.9800
C5A H5A3 0.9800
N1 C11 1.378(3)
C11 C12 1.395(4)
C11 C16 1.405(4)
C12 C13 1.382(4)
C12 Cl1 1.729(3)
C13 C14 1.380(4)
C13 H13 0.9500
C14 C15 1.383(5)
C14 Cl2 1.736(3)
C15 C16 1.384(4)
C15 H15 0.9500
C16 Cl3 1.726(3)
O1 C21 1.380(3)
C21 C22 1.398(4)
C21 C26 1.406(3)
C22 C23 1.396(3)
C22 C27 1.526(3)
C23 C24 1.390(3)
C23 H23 0.9500
C24 C25 1.393(4)
C24 C40 1.512(3)
C25 C26 1.389(3)
C25 H25 0.9500
C26 C41 1.525(4)
C27 C28 1.512(4)
C27 C34 1.532(4)
C27 H27 1.0000
C28 C29 1.390(4)
C28 C33 1.393(4)
C29 C30 1.389(4)
C29 H29 0.9500
C30 C31 1.376(5)
C30 H30 0.9500
C31 C32 1.376(5)
C31 H31 0.9500
C32 C33 1.383(4)
C32 H32 0.9500
C33 H33 0.9500
C34 C39 1.391(4)
C34 C35 1.391(4)
C35 C36 1.387(4)
C35 H35 0.9500
C36 C37 1.377(5)
C36 H36 0.9500
C37 C38 1.380(5)
C37 H37 0.9500
C38 C39 1.379(4)
C38 H38 0.9500
C39 H39 0.9500
C40 H40A 0.9800
C40 H40B 0.9800
C40 H40C 0.9800
C41 C48 1.519(4)
C41 C42 1.533(4)
C41 H41 1.0000
C42 C43 1.380(4)
C42 C47 1.392(4)
C43 C44 1.401(5)
C43 H43 0.9500
C44 C45 1.378(5)
C44 H44 0.9500
C45 C46 1.362(5)
C45 H45 0.9500
C46 C47 1.391(4)
C46 H46 0.9500
C47 H47 0.9500
C48 C53 1.394(4)
C48 C49 1.395(4)
C49 C50 1.387(4)
C49 H49 0.9500
C50 C51 1.385(4)
C50 H50 0.9500
C51 C52 1.382(4)
C51 H51 0.9500
C52 C53 1.384(4)
C52 H52 0.9500
C53 H53 0.9500
O2 C61 1.378(3)
C61 C66 1.398(3)
C61 C62 1.402(4)
C62 C63 1.401(3)
C62 C67 1.528(3)
C63 C64 1.384(3)
C63 H63 0.9500
C64 C65 1.384(4)
C64 C80 1.504(3)
C65 C66 1.389(3)
C65 H65 0.9500
C66 C81 1.524(4)
C67 C74 1.519(3)
C67 C68 1.530(3)
C67 H67 1.0000
C68 C73 1.381(4)
C68 C69 1.397(4)
C69 C70 1.380(4)
C69 H69 0.9500
C70 C71 1.386(4)
C70 H70 0.9500
C71 C72 1.380(4)
C71 H71 0.9500
C72 C73 1.397(4)
C72 H72 0.9500
C73 H73 0.9500
C74 C79 1.392(4)
C74 C75 1.397(3)
C75 C76 1.387(4)
C75 H75 0.9500
C76 C77 1.389(4)
C76 H76 0.9500
C77 C78 1.383(4)
C77 H77 0.9500
C78 C79 1.390(4)
C78 H78 0.9500
C79 H79 0.9500
C80 H80A 0.9800
C80 H80B 0.9800
C80 H80C 0.9800
C81 C82 1.526(4)
C81 C88 1.532(4)
C81 H81 1.0000
C82 C83 1.390(5)
C82 C87 1.396(4)
C83 C84 1.400(5)
C83 H83 0.9500
C84 C85 1.367(6)
C84 H84 0.9500
C85 C86 1.369(6)
C85 H85 0.9500
C86 C87 1.383(5)
C86 H86 0.9500
C87 H87 0.9500
C88 C89 1.393(4)
C88 C93 1.393(4)
C89 C90 1.394(4)
C89 H89 0.9500
C90 C91 1.374(5)
C90 H90 0.9500
C91 C92 1.389(5)
C91 H91 0.9500
C92 C93 1.386(5)
C92 H92 0.9500
C93 H93 0.9500
C2S C1S 1.463(13)
C2S H2S1 0.9800
C2S H2S2 0.9800
C2S H2S3 0.9800
C1S O1S 1.393(12)
C1S H1S1 0.9900
C1S H1S2 0.9900
O1S C3S 1.408(11)
C3S C4S 1.475(13)
C3S H3S1 0.9900
C3S H3S2 0.9900
C4S H4S1 0.9800
C4S H4S2 0.9800
C4S H4S3 0.9800
C2T C1T 1.465(14)
C2T H2T1 0.9800
C2T H2T2 0.9800
C2T H2T3 0.9800
C1T O1T 1.402(13)
C1T H1T1 0.9900
C1T H1T2 0.9900
O1T C3T 1.405(12)
C3T C4T 1.461(14)
C3T H3T1 0.9900
C3T H3T2 0.9900
C4T H4T1 0.9800
C4T H4T2 0.9800
C4T H4T3 0.9800
